data_7201503
loop_
_publ_author_name
'Wang, Xiu-Li'
'Bi, Yan-Feng'
'Liu, Guo-Cheng'
'Lin, Hong-Yan'
'Hu, Tong-Liang'
'Bu, Xian-He'

_publ_section_title
;
 Zn(ii) coordination architectures with mixed ligands of
 dipyrido[3,2-d&#x2009;&#x2236;&#x2009;2&#x2032;,3&#x2032;-f]quinoxaline/2,3-di-2-pyridylquinoxaline
 and benzenedicarboxylate: syntheses, crystal structures, and
 photoluminescence properties
;
_journal_issue 3
_journal_name_full CrystEngComm
_journal_page_first 349
_journal_paper_doi 10.1039/b706071h
_journal_volume 10
_journal_year 2008
_chemical_formula_sum 'C44 H26 N8 O9 Zn2'
_chemical_formula_weight 941.51
_chemical_name_systematic
;
?
;
_space_group_IT_number 13
_symmetry_cell_setting monoclinic
_symmetry_space_group_name_Hall '-P 2yc'
_symmetry_space_group_name_H-M 'P 1 2/c 1'
_atom_sites_solution_hydrogens geom
_atom_sites_solution_primary direct
_atom_sites_solution_secondary difmap
_audit_creation_method SHELXL-97
_cell_angle_alpha 90.00
_cell_angle_beta 114.443(9)
_cell_angle_gamma 90.00
_cell_formula_units_Z 2
_cell_length_a 13.222(3)
_cell_length_b 5.8829(1)
_cell_length_c 26.351(5)
_cell_measurement_reflns_used 1654
_cell_measurement_temperature 313(2)
_cell_measurement_theta_max 22.7864
_cell_measurement_theta_min 2.8505
_cell_volume 1866.0(6)
_computing_structure_refinement 'SHELXL-97 (Sheldrick, 1997)'
_computing_structure_solution 'SHELXS-97 (Sheldrick, 1990)'
_diffrn_ambient_temperature 313(2)
_diffrn_detector_area_resol_mean 9
_diffrn_measured_fraction_theta_full 0.995
_diffrn_measured_fraction_theta_max 0.995
_diffrn_measurement_device_type 'Bruker Smart 1000 CCD'
_diffrn_measurement_method '\w scans'
_diffrn_radiation_monochromator graphite
_diffrn_radiation_source 'fine-focus sealed tube'
_diffrn_radiation_type MoK\a
_diffrn_radiation_wavelength 0.71073
_diffrn_reflns_av_R_equivalents 0.0643
_diffrn_reflns_av_sigmaI/netI 0.0926
_diffrn_reflns_limit_h_max 16
_diffrn_reflns_limit_h_min -15
_diffrn_reflns_limit_k_max 6
_diffrn_reflns_limit_k_min -7
_diffrn_reflns_limit_l_max 13
_diffrn_reflns_limit_l_min -32
_diffrn_reflns_number 9331
_diffrn_reflns_theta_full 26.36
_diffrn_reflns_theta_max 26.36
_diffrn_reflns_theta_min 1.69
_diffrn_standards_decay_% 0
_exptl_absorpt_coefficient_mu 1.360
_exptl_absorpt_correction_T_max 0.826
_exptl_absorpt_correction_T_min 0.770
_exptl_absorpt_correction_type multi-scan
_exptl_crystal_colour white
_exptl_crystal_density_diffrn 1.676
_exptl_crystal_density_meas ?
_exptl_crystal_density_method 'not measured'
_exptl_crystal_description block
_exptl_crystal_F_000 956.0
_exptl_crystal_size_max 0.22
_exptl_crystal_size_mid 0.16
_exptl_crystal_size_min 0.14
_refine_diff_density_max 0.470
_refine_diff_density_min -0.425
_refine_diff_density_rms 0.087
_refine_ls_extinction_method none
_refine_ls_goodness_of_fit_ref 0.963
_refine_ls_hydrogen_treatment mixed
_refine_ls_matrix_type full
_refine_ls_number_parameters 289
_refine_ls_number_reflns 3805
_refine_ls_number_restraints 1
_refine_ls_restrained_S_all 0.964
_refine_ls_R_factor_all 0.0961
_refine_ls_R_factor_gt 0.0450
_refine_ls_shift/su_max 0.000
_refine_ls_shift/su_mean 0.000
_refine_ls_structure_factor_coef Fsqd
_refine_ls_weighting_details 'calc w=1/[\s^2^(Fo^2^)+(0.0393P)^2^+0.0000P] where P=(Fo^2^+2Fc^2^)/3'
_refine_ls_weighting_scheme calc
_refine_ls_wR_factor_gt 0.0833
_refine_ls_wR_factor_ref 0.0983
_reflns_number_gt 2320
_reflns_number_total 3805
_reflns_threshold_expression >2sigma(I)
_cod_data_source_file b706071h.txt
_cod_data_source_block zn1
_cod_depositor_comments
;
The following automatic conversions were performed:

'_exptl_crystal_density_meas' value 'none' was changed to '?' - the
value is perceived as not measured.

Automatic conversion script
Id: cif_fix_values 3008 2015-01-20 13:52:24Z robertas 
;
_cod_original_cell_volume 1866.0(7)
_cod_original_sg_symbol_H-M p2/c
_cod_database_code 7201503

loop_
_symmetry_equiv_pos_as_xyz
'x, y, z'
'-x, y, -z+1/2'
'-x, -y, -z'
'x, -y, z-1/2'

loop_
_atom_site_label
_atom_site_type_symbol
_atom_site_fract_x
_atom_site_fract_y
_atom_site_fract_z
_atom_site_U_iso_or_equiv
_atom_site_adp_type
_atom_site_occupancy
_atom_site_symmetry_multiplicity
_atom_site_calc_flag
_atom_site_refinement_flags
_atom_site_disorder_assembly
_atom_site_disorder_group
Zn1 Zn 0.42903(3) 0.80423(7) 0.049464(18) 0.02582(15) Uani 1 1 d . . .
O1 O 0.5632(2) 0.6153(4) 0.08245(10) 0.0291(6) Uani 1 1 d . . .
O3 O 0.64349(19) 0.1644(4) 0.03380(10) 0.0326(7) Uani 1 1 d . . .
O4 O 0.50393(19) 0.1200(4) 0.06115(10) 0.0304(6) Uani 1 1 d . . .
O2 O 0.5555(3) 0.6637(7) 0.16362(14) 0.0960(15) Uani 1 1 d . . .
N1 N 0.3443(2) 0.8957(5) 0.09932(13) 0.0302(8) Uani 1 1 d . . .
N2 N 0.3031(2) 0.5363(5) 0.03180(12) 0.0275(8) Uani 1 1 d . . .
N3 N 0.0450(3) 0.6821(6) 0.14914(14) 0.0465(9) Uani 1 1 d . . .
N4 N -0.0058(3) 0.3178(6) 0.07326(15) 0.0446(9) Uani 1 1 d . . .
C1 C 0.3725(3) 1.0639(7) 0.13570(18) 0.0411(11) Uani 1 1 d . . .
H1A H 0.4296 1.1611 0.1378 0.049 Uiso 1 1 calc R . .
C2 C 0.3195(4) 1.1013(8) 0.17132(19) 0.0522(13) Uani 1 1 d . . .
H2A H 0.3437 1.2164 0.1979 0.063 Uiso 1 1 calc R . .
C3 C 0.2322(4) 0.9674(7) 0.16660(18) 0.0467(12) Uani 1 1 d . . .
H3A H 0.1944 0.9943 0.1889 0.056 Uiso 1 1 calc R . .
C4 C 0.1994(3) 0.7885(7) 0.12793(16) 0.0321(9) Uani 1 1 d . . .
C5 C 0.1058(3) 0.6404(7) 0.11969(17) 0.0355(11) Uani 1 1 d . . .
C6 C -0.0392(4) 0.5424(9) 0.1392(2) 0.0526(13) Uani 1 1 d . . .
H6A H -0.0834 0.5650 0.1586 0.063 Uiso 1 1 calc R . .
C7 C -0.0655(4) 0.3636(8) 0.1016(2) 0.0535(14) Uani 1 1 d . . .
H7A H -0.1269 0.2734 0.0962 0.064 Uiso 1 1 calc R . .
C8 C 0.0808(3) 0.4573(7) 0.08217(17) 0.0323(10) Uani 1 1 d . . .
C9 C 0.1488(3) 0.4163(6) 0.05149(16) 0.0294(9) Uani 1 1 d . . .
C10 C 0.1308(3) 0.2340(6) 0.01392(17) 0.0353(10) Uani 1 1 d . . .
H10A H 0.0730 0.1323 0.0076 0.042 Uiso 1 1 calc R . .
C11 C 0.1986(3) 0.2076(7) -0.01299(17) 0.0383(10) Uani 1 1 d . . .
H11A H 0.1874 0.0880 -0.0378 0.046 Uiso 1 1 calc R . .
C12 C 0.2845(3) 0.3611(6) -0.00298(17) 0.0329(10) Uani 1 1 d . . .
H12A H 0.3308 0.3410 -0.0212 0.039 Uiso 1 1 calc R . .
C13 C 0.2363(3) 0.5647(6) 0.05852(15) 0.0272(9) Uani 1 1 d . . .
C14 C 0.2600(3) 0.7553(6) 0.09621(15) 0.0266(9) Uani 1 1 d . . .
C21 C 0.5927(3) 0.5688(7) 0.13381(18) 0.0361(10) Uani 1 1 d . . .
C15 C 0.6820(3) 0.3902(6) 0.15884(15) 0.0272(9) Uani 1 1 d . . .
C20 C 0.7615(3) 0.4191(7) 0.21336(16) 0.0382(10) Uani 1 1 d . . .
H20A H 0.7591 0.5458 0.2339 0.046 Uiso 1 1 calc R . .
C19 C 0.8440(3) 0.2567(8) 0.23653(18) 0.0455(12) Uani 1 1 d . . .
H19A H 0.8988 0.2782 0.2723 0.055 Uiso 1 1 calc R . .
C18 C 0.8459(3) 0.0655(8) 0.20739(18) 0.0429(11) Uani 1 1 d . . .
H18A H 0.9001 -0.0447 0.2238 0.051 Uiso 1 1 calc R . .
C17 C 0.7673(3) 0.0366(7) 0.15364(16) 0.0330(10) Uani 1 1 d . . .
H17A H 0.7688 -0.0935 0.1339 0.040 Uiso 1 1 calc R . .
C16 C 0.6860(3) 0.1998(7) 0.12859(14) 0.0244(8) Uani 1 1 d . . .
C22 C 0.6030(3) 0.1601(6) 0.06958(15) 0.0231(8) Uani 1 1 d . . .
O1W O 0.5000 1.5006(16) 0.2500 0.154(3) Uani 1 2 d SD . .
H1WA H 0.560(3) 1.583(8) 0.2700(18) 0.030(12) Uiso 1 1 d D . .

loop_
_atom_site_aniso_label
_atom_site_aniso_U_11
_atom_site_aniso_U_22
_atom_site_aniso_U_33
_atom_site_aniso_U_23
_atom_site_aniso_U_13
_atom_site_aniso_U_12
Zn1 0.0235(2) 0.0286(3) 0.0283(3) -0.0015(2) 0.01373(19) -0.0038(2)
O1 0.0317(15) 0.0314(15) 0.0242(16) 0.0019(12) 0.0115(12) 0.0006(12)
O3 0.0305(15) 0.0440(18) 0.0246(15) -0.0030(13) 0.0127(13) -0.0034(13)
O4 0.0233(14) 0.0250(14) 0.0399(17) -0.0019(12) 0.0102(13) -0.0022(11)
O2 0.131(3) 0.120(3) 0.054(2) 0.023(2) 0.056(2) 0.083(3)
N1 0.0318(18) 0.0309(18) 0.030(2) -0.0033(16) 0.0143(16) -0.0037(15)
N2 0.0268(17) 0.0308(19) 0.0288(19) 0.0000(16) 0.0155(15) -0.0024(14)
N3 0.042(2) 0.061(2) 0.048(2) 0.013(2) 0.0298(19) 0.006(2)
N4 0.0310(19) 0.048(2) 0.061(3) 0.012(2) 0.0254(18) -0.0053(18)
C1 0.042(3) 0.036(3) 0.048(3) -0.006(2) 0.021(2) -0.012(2)
C2 0.063(3) 0.053(3) 0.050(3) -0.019(2) 0.032(3) -0.008(3)
C3 0.050(3) 0.055(3) 0.051(3) -0.005(3) 0.037(3) 0.001(2)
C4 0.032(2) 0.035(2) 0.034(2) 0.002(2) 0.0177(19) 0.001(2)
C5 0.029(2) 0.048(3) 0.038(3) 0.013(2) 0.023(2) 0.0049(19)
C6 0.042(3) 0.077(4) 0.055(3) 0.026(3) 0.036(3) 0.012(3)
C7 0.033(2) 0.064(4) 0.074(4) 0.019(3) 0.033(3) -0.004(2)
C8 0.026(2) 0.037(2) 0.040(3) 0.014(2) 0.019(2) 0.0038(19)
C9 0.025(2) 0.030(2) 0.034(2) 0.009(2) 0.0130(19) -0.0008(18)
C10 0.030(2) 0.028(2) 0.046(3) 0.000(2) 0.013(2) -0.0073(18)
C11 0.036(2) 0.031(2) 0.046(3) -0.006(2) 0.015(2) -0.006(2)
C12 0.033(2) 0.032(3) 0.038(2) 0.000(2) 0.019(2) 0.0024(18)
C13 0.025(2) 0.031(2) 0.028(2) 0.0091(19) 0.0127(18) 0.0047(18)
C14 0.028(2) 0.026(2) 0.029(2) 0.0032(17) 0.0144(18) -0.0010(16)
C21 0.046(3) 0.031(3) 0.037(3) -0.004(2) 0.023(2) 0.002(2)
C15 0.029(2) 0.032(2) 0.024(2) 0.0021(19) 0.0148(18) -0.0010(18)
C20 0.050(3) 0.040(3) 0.026(2) -0.002(2) 0.017(2) -0.007(2)
C19 0.037(2) 0.057(3) 0.030(3) 0.005(2) 0.002(2) -0.012(2)
C18 0.026(2) 0.055(3) 0.042(3) 0.013(2) 0.008(2) 0.005(2)
C17 0.030(2) 0.032(2) 0.037(3) 0.004(2) 0.014(2) -0.0027(18)
C16 0.0221(18) 0.029(2) 0.024(2) 0.005(2) 0.0111(16) -0.0011(18)
C22 0.0230(19) 0.016(2) 0.029(2) 0.0014(17) 0.0093(17) -0.0001(16)
O1W 0.222(13) 0.105(8) 0.178(11) 0.000 0.127(10) 0.000

loop_
_atom_type_symbol
_atom_type_description
_atom_type_scat_dispersion_real
_atom_type_scat_dispersion_imag
_atom_type_scat_source
C C 0.0033 0.0016 'International Tables Vol C Tables 4.2.6.8 and 6.1.1.4'
H H 0.0000 0.0000 'International Tables Vol C Tables 4.2.6.8 and 6.1.1.4'
N N 0.0061 0.0033 'International Tables Vol C Tables 4.2.6.8 and 6.1.1.4'
O O 0.0106 0.0060 'International Tables Vol C Tables 4.2.6.8 and 6.1.1.4'
Zn Zn 0.2839 1.4301 'International Tables Vol C Tables 4.2.6.8 and 6.1.1.4'

loop_
_geom_angle_atom_site_label_1
_geom_angle_atom_site_label_2
_geom_angle_atom_site_label_3
_geom_angle
_geom_angle_site_symmetry_1
_geom_angle_site_symmetry_3
_geom_angle_publ_flag
O1 Zn1 O3 118.11(11) . 3_665 ?
O1 Zn1 O4 98.82(10) . 1_565 ?
O3 Zn1 O4 93.61(10) 3_665 1_565 ?
O1 Zn1 N1 118.78(11) . . ?
O3 Zn1 N1 121.25(11) 3_665 . ?
O4 Zn1 N1 91.31(11) 1_565 . ?
O1 Zn1 N2 98.87(11) . . ?
O3 Zn1 N2 81.78(10) 3_665 . ?
O4 Zn1 N2 161.79(10) 1_565 . ?
N1 Zn1 N2 76.40(12) . . ?
C21 O1 Zn1 114.5(2) . . ?
C22 O3 Zn1 131.3(2) . 3_665 ?
C22 O4 Zn1 126.5(2) . 1_545 ?
C1 N1 C14 118.5(3) . . ?
C1 N1 Zn1 125.3(3) . . ?
C14 N1 Zn1 116.0(2) . . ?
C12 N2 C13 118.7(3) . . ?
C12 N2 Zn1 127.4(3) . . ?
C13 N2 Zn1 113.8(2) . . ?
C6 N3 C5 115.3(4) . . ?
C7 N4 C8 116.2(4) . . ?
N1 C1 C2 122.3(4) . . ?
N1 C1 H1A 118.8 . . ?
C2 C1 H1A 118.8 . . ?
C3 C2 C1 119.2(4) . . ?
C3 C2 H2A 120.4 . . ?
C1 C2 H2A 120.4 . . ?
C2 C3 C4 119.8(4) . . ?
C2 C3 H3A 120.1 . . ?
C4 C3 H3A 120.1 . . ?
C14 C4 C3 117.4(4) . . ?
C14 C4 C5 119.5(4) . . ?
C3 C4 C5 123.1(4) . . ?
N3 C5 C8 121.4(4) . . ?
N3 C5 C4 118.5(4) . . ?
C8 C5 C4 120.1(3) . . ?
N3 C6 C7 123.6(4) . . ?
N3 C6 H6A 118.2 . . ?
C7 C6 H6A 118.2 . . ?
N4 C7 C6 121.9(4) . . ?
N4 C7 H7A 119.1 . . ?
C6 C7 H7A 119.1 . . ?
N4 C8 C5 121.6(4) . . ?
N4 C8 C9 118.5(4) . . ?
C5 C8 C9 119.9(3) . . ?
C13 C9 C10 117.2(4) . . ?
C13 C9 C8 119.3(4) . . ?
C10 C9 C8 123.5(4) . . ?
C11 C10 C9 119.7(4) . . ?
C11 C10 H10A 120.2 . . ?
C9 C10 H10A 120.2 . . ?
C10 C11 C12 119.3(4) . . ?
C10 C11 H11A 120.3 . . ?
C12 C11 H11A 120.3 . . ?
N2 C12 C11 122.5(4) . . ?
N2 C12 H12A 118.8 . . ?
C11 C12 H12A 118.8 . . ?
N2 C13 C9 122.5(4) . . ?
N2 C13 C14 116.9(3) . . ?
C9 C13 C14 120.5(3) . . ?
N1 C14 C4 122.7(3) . . ?
N1 C14 C13 116.8(3) . . ?
C4 C14 C13 120.5(3) . . ?
O2 C21 O1 123.9(4) . . ?
O2 C21 C15 119.1(4) . . ?
O1 C21 C15 116.9(4) . . ?
C16 C15 C20 119.9(4) . . ?
C16 C15 C21 121.2(3) . . ?
C20 C15 C21 118.9(4) . . ?
C19 C20 C15 119.3(4) . . ?
C19 C20 H20A 120.4 . . ?
C15 C20 H20A 120.4 . . ?
C18 C19 C20 120.8(4) . . ?
C18 C19 H19A 119.6 . . ?
C20 C19 H19A 119.6 . . ?
C19 C18 C17 119.9(4) . . ?
C19 C18 H18A 120.1 . . ?
C17 C18 H18A 120.1 . . ?
C18 C17 C16 120.7(4) . . ?
C18 C17 H17A 119.7 . . ?
C16 C17 H17A 119.7 . . ?
C17 C16 C15 119.4(3) . . ?
C17 C16 C22 118.3(3) . . ?
C15 C16 C22 122.3(3) . . ?
O4 C22 O3 127.2(3) . . ?
O4 C22 C16 118.2(3) . . ?
O3 C22 C16 114.5(3) . . ?

loop_
_geom_bond_atom_site_label_1
_geom_bond_atom_site_label_2
_geom_bond_distance
_geom_bond_site_symmetry_2
_geom_bond_publ_flag
Zn1 O1 1.965(2) . ?
Zn1 O3 2.007(2) 3_665 ?
Zn1 O4 2.068(2) 1_565 ?
Zn1 N1 2.118(3) . ?
Zn1 N2 2.198(3) . ?
O1 C21 1.273(4) . ?
O3 C22 1.263(4) . ?
O3 Zn1 2.007(2) 3_665 ?
O4 C22 1.257(4) . ?
O4 Zn1 2.068(2) 1_545 ?
O2 C21 1.220(5) . ?
N1 C1 1.320(5) . ?
N1 C14 1.362(4) . ?
N2 C12 1.333(4) . ?
N2 C13 1.348(4) . ?
N3 C6 1.321(5) . ?
N3 C5 1.351(5) . ?
N4 C7 1.319(5) . ?
N4 C8 1.348(5) . ?
C1 C2 1.402(6) . ?
C1 H1A 0.9300 . ?
C2 C3 1.360(6) . ?
C2 H2A 0.9300 . ?
C3 C4 1.403(5) . ?
C3 H3A 0.9300 . ?
C4 C14 1.390(5) . ?
C4 C5 1.455(5) . ?
C5 C8 1.406(5) . ?
C6 C7 1.388(6) . ?
C6 H6A 0.9300 . ?
C7 H7A 0.9300 . ?
C8 C9 1.457(5) . ?
C9 C13 1.399(5) . ?
C9 C10 1.411(5) . ?
C10 C11 1.362(5) . ?
C10 H10A 0.9300 . ?
C11 C12 1.389(5) . ?
C11 H11A 0.9300 . ?
C12 H12A 0.9300 . ?
C13 C14 1.444(5) . ?
C21 C15 1.513(5) . ?
C15 C16 1.388(5) . ?
C15 C20 1.395(5) . ?
C20 C19 1.388(6) . ?
C20 H20A 0.9300 . ?
C19 C18 1.368(6) . ?
C19 H19A 0.9300 . ?
C18 C17 1.377(5) . ?
C18 H18A 0.9300 . ?
C17 C16 1.388(5) . ?
C17 H17A 0.9300 . ?
C16 C22 1.505(5) . ?
O1W H1WA 0.891(18) . ?

loop_
_geom_torsion_atom_site_label_1
_geom_torsion_atom_site_label_2
_geom_torsion_atom_site_label_3
_geom_torsion_atom_site_label_4
_geom_torsion
_geom_torsion_site_symmetry_1
_geom_torsion_site_symmetry_2
_geom_torsion_site_symmetry_3
_geom_torsion_site_symmetry_4
_geom_torsion_publ_flag
O3 Zn1 O1 C21 -167.6(3) 3_665 . . . ?
O4 Zn1 O1 C21 93.4(3) 1_565 . . . ?
N1 Zn1 O1 C21 -3.0(3) . . . . ?
N2 Zn1 O1 C21 -82.3(3) . . . . ?
O1 Zn1 N1 C1 81.4(3) . . . . ?
O3 Zn1 N1 C1 -114.5(3) 3_665 . . . ?
O4 Zn1 N1 C1 -19.5(3) 1_565 . . . ?
N2 Zn1 N1 C1 174.1(3) . . . . ?
O1 Zn1 N1 C14 -92.9(3) . . . . ?
O3 Zn1 N1 C14 71.3(3) 3_665 . . . ?
O4 Zn1 N1 C14 166.3(3) 1_565 . . . ?
N2 Zn1 N1 C14 -0.1(2) . . . . ?
O1 Zn1 N2 C12 -63.4(3) . . . . ?
O3 Zn1 N2 C12 53.9(3) 3_665 . . . ?
O4 Zn1 N2 C12 130.3(4) 1_565 . . . ?
N1 Zn1 N2 C12 179.0(3) . . . . ?
O1 Zn1 N2 C13 119.3(2) . . . . ?
O3 Zn1 N2 C13 -123.3(3) 3_665 . . . ?
O4 Zn1 N2 C13 -47.0(5) 1_565 . . . ?
N1 Zn1 N2 C13 1.7(2) . . . . ?
C14 N1 C1 C2 0.5(6) . . . . ?
Zn1 N1 C1 C2 -173.5(3) . . . . ?
N1 C1 C2 C3 -3.4(7) . . . . ?
C1 C2 C3 C4 2.6(7) . . . . ?
C2 C3 C4 C14 0.7(6) . . . . ?
C2 C3 C4 C5 -178.9(4) . . . . ?
C6 N3 C5 C8 -1.1(6) . . . . ?
C6 N3 C5 C4 179.4(3) . . . . ?
C14 C4 C5 N3 -177.0(4) . . . . ?
C3 C4 C5 N3 2.6(6) . . . . ?
C14 C4 C5 C8 3.5(6) . . . . ?
C3 C4 C5 C8 -176.9(4) . . . . ?
C5 N3 C6 C7 0.1(6) . . . . ?
C8 N4 C7 C6 -1.3(6) . . . . ?
N3 C6 C7 N4 1.2(7) . . . . ?
C7 N4 C8 C5 0.2(6) . . . . ?
C7 N4 C8 C9 -179.3(4) . . . . ?
N3 C5 C8 N4 1.1(6) . . . . ?
C4 C5 C8 N4 -179.5(3) . . . . ?
N3 C5 C8 C9 -179.5(3) . . . . ?
C4 C5 C8 C9 0.0(6) . . . . ?
N4 C8 C9 C13 177.5(3) . . . . ?
C5 C8 C9 C13 -2.0(5) . . . . ?
N4 C8 C9 C10 -1.8(6) . . . . ?
C5 C8 C9 C10 178.7(4) . . . . ?
C13 C9 C10 C11 0.9(6) . . . . ?
C8 C9 C10 C11 -179.9(4) . . . . ?
C9 C10 C11 C12 0.0(6) . . . . ?
C13 N2 C12 C11 0.4(5) . . . . ?
Zn1 N2 C12 C11 -176.7(3) . . . . ?
C10 C11 C12 N2 -0.7(6) . . . . ?
C12 N2 C13 C9 0.5(5) . . . . ?
Zn1 N2 C13 C9 178.0(3) . . . . ?
C12 N2 C13 C14 179.4(3) . . . . ?
Zn1 N2 C13 C14 -3.0(4) . . . . ?
C10 C9 C13 N2 -1.1(5) . . . . ?
C8 C9 C13 N2 179.5(3) . . . . ?
C10 C9 C13 C14 180.0(3) . . . . ?
C8 C9 C13 C14 0.7(5) . . . . ?
C1 N1 C14 C4 3.0(5) . . . . ?
Zn1 N1 C14 C4 177.7(3) . . . . ?
C1 N1 C14 C13 -176.1(3) . . . . ?
Zn1 N1 C14 C13 -1.5(4) . . . . ?
C3 C4 C14 N1 -3.6(6) . . . . ?
C5 C4 C14 N1 176.0(3) . . . . ?
C3 C4 C14 C13 175.4(3) . . . . ?
C5 C4 C14 C13 -4.9(5) . . . . ?
N2 C13 C14 N1 3.1(5) . . . . ?
C9 C13 C14 N1 -178.0(3) . . . . ?
N2 C13 C14 C4 -176.1(3) . . . . ?
C9 C13 C14 C4 2.9(5) . . . . ?
Zn1 O1 C21 O2 -13.0(6) . . . . ?
Zn1 O1 C21 C15 169.1(2) . . . . ?
O2 C21 C15 C16 144.4(4) . . . . ?
O1 C21 C15 C16 -37.6(5) . . . . ?
O2 C21 C15 C20 -35.6(6) . . . . ?
O1 C21 C15 C20 142.4(4) . . . . ?
C16 C15 C20 C19 0.3(6) . . . . ?
C21 C15 C20 C19 -179.6(4) . . . . ?
C15 C20 C19 C18 -2.5(6) . . . . ?
C20 C19 C18 C17 2.3(6) . . . . ?
C19 C18 C17 C16 0.0(6) . . . . ?
C18 C17 C16 C15 -2.1(5) . . . . ?
C18 C17 C16 C22 179.4(3) . . . . ?
C20 C15 C16 C17 1.9(5) . . . . ?
C21 C15 C16 C17 -178.1(3) . . . . ?
C20 C15 C16 C22 -179.7(3) . . . . ?
C21 C15 C16 C22 0.3(5) . . . . ?
Zn1 O4 C22 O3 78.5(5) 1_545 . . . ?
Zn1 O4 C22 C16 -99.1(3) 1_545 . . . ?
Zn1 O3 C22 O4 18.7(6) 3_665 . . . ?
Zn1 O3 C22 C16 -163.6(2) 3_665 . . . ?
C17 C16 C22 O4 110.8(4) . . . . ?
C15 C16 C22 O4 -67.6(5) . . . . ?
C17 C16 C22 O3 -67.1(4) . . . . ?
C15 C16 C22 O3 114.6(4) . . . . ?
